data_7707902
loop_
_publ_author_name
'Weller, Ruth'
'Ruppach, Lutz'
'Shlyaykher, Alena'
'Tambornino, Frank'
'Werncke, C. Gunnar'

_publ_section_title
;
 Homoleptic quasilinear metal(i/ii) silylamides of Cr-Co with phenyl and
 allyl functions - impact of the oxidation state on secondary ligand
 interactions.
;
_journal_issue 31
_journal_name_full 'Dalton transactions (Cambridge, England : 2003)'
_journal_page_first 10947
_journal_page_last 10963
_journal_paper_doi 10.1039/d1dt01543e
_journal_volume 50
_journal_year 2021
_chemical_formula_moiety 'C40 H56 Li2 N2 Si2'
_chemical_formula_sum 'C40 H56 Li2 N2 Si2'
_chemical_formula_weight 634.92
_space_group_crystal_system monoclinic
_space_group_IT_number 14
_space_group_name_Hall '-P 2yn'
_space_group_name_H-M_alt 'P 1 21/n 1'
_atom_sites_solution_hydrogens difmap
_atom_sites_solution_primary dual
_audit_creation_date 2021-06-02
_audit_creation_method
;
Olex2 1.3
(compiled 2020.11.12 svn.r5f609507 for OlexSys, GUI svn.r6272)
;
_audit_update_record
;
2021-06-12 deposited with the CCDC.	2021-07-07 downloaded from the CCDC.
;
_cell_angle_alpha 90
_cell_angle_beta 92.171(7)
_cell_angle_gamma 90
_cell_formula_units_Z 2
_cell_length_a 11.4917(10)
_cell_length_b 12.5476(17)
_cell_length_c 12.9022(11)
_cell_measurement_reflns_used 3939
_cell_measurement_temperature 100
_cell_measurement_theta_max 26.717
_cell_measurement_theta_min 2.404
_cell_volume 1859.1(3)
_computing_cell_refinement 'X-Area Recipe 1.36.0.0 (STOE, 2020)'
_computing_data_collection 'X-Area WinXpose 2.0.22.0 (STOE, 2016)'
_computing_data_reduction 'X-Area X-Red 1.65.2.0 (STOE, 2020)'
_computing_molecular_graphics 'Olex2 1.3 (Dolomanov et al., 2009)'
_computing_publication_material 'Olex2 1.3 (Dolomanov et al., 2009)'
_computing_structure_refinement 'XL  (Sheldrick, 2008)'
_computing_structure_solution 'SHELXT 2014/5 (Sheldrick, 2014)'
_diffrn_ambient_temperature 100.0
_diffrn_detector 'imaging plate area detector'
_diffrn_detector_area_resol_mean 6.67
_diffrn_detector_type 'STOE Imaging Plate'
_diffrn_measured_fraction_theta_full 0.999
_diffrn_measured_fraction_theta_max 0.997
_diffrn_measurement_device '2-circle diffractometer'
_diffrn_measurement_device_type 'STOE IPDS II'
_diffrn_measurement_method '\w scans'
_diffrn_radiation_collimation '0.5 mm, multiple pinhole'
_diffrn_radiation_monochromator 'planar graphite'
_diffrn_radiation_probe x-ray
_diffrn_radiation_type 'Mo K\a'
_diffrn_radiation_wavelength 0.71073
_diffrn_radiation_xray_symbol K-L~2,3~
_diffrn_reflns_av_R_equivalents 0.0744
_diffrn_reflns_av_unetI/netI 0.0671
_diffrn_reflns_Laue_measured_fraction_full 0.999
_diffrn_reflns_Laue_measured_fraction_max 0.997
_diffrn_reflns_limit_h_max 14
_diffrn_reflns_limit_h_min -13
_diffrn_reflns_limit_k_max 15
_diffrn_reflns_limit_k_min -15
_diffrn_reflns_limit_l_max 16
_diffrn_reflns_limit_l_min -15
_diffrn_reflns_number 16372
_diffrn_reflns_point_group_measured_fraction_full 0.999
_diffrn_reflns_point_group_measured_fraction_max 0.997
_diffrn_reflns_theta_full 25.242
_diffrn_reflns_theta_max 26.717
_diffrn_reflns_theta_min 2.404
_diffrn_source 'sealed X-ray tube, 12 x 0.4 mm LF focus'
_diffrn_source_target Mo
_diffrn_source_type 'STOE C-Tech Mo LFF X-Ray Tube'
_exptl_absorpt_coefficient_mu 0.125
_exptl_absorpt_correction_T_max 0.9392
_exptl_absorpt_correction_T_min 0.7617
_exptl_absorpt_correction_type numerical
_exptl_absorpt_process_details
;
X-Area X-Red32 1.63.4.0 (STOE, 2017)  Statistics over combined scale factors for x file reflections:
       min. = 0.736 (run 2)   max. = 1.151 (run 2)    spread = 0.4
;
_exptl_crystal_colour 'clear colourless'
_exptl_crystal_colour_lustre clear
_exptl_crystal_colour_primary colourless
_exptl_crystal_density_diffrn 1.134
_exptl_crystal_description block
_exptl_crystal_F_000 688
_exptl_crystal_size_max 0.931
_exptl_crystal_size_mid 0.293
_exptl_crystal_size_min 0.188
_exptl_crystal_size_rad 0.062
_refine_diff_density_max 0.301
_refine_diff_density_min -0.222
_refine_diff_density_rms 0.044
_refine_ls_extinction_method none
_refine_ls_goodness_of_fit_ref 0.899
_refine_ls_hydrogen_treatment refall
_refine_ls_matrix_type full
_refine_ls_number_parameters 320
_refine_ls_number_reflns 3939
_refine_ls_number_restraints 0
_refine_ls_restrained_S_all 0.899
_refine_ls_R_factor_all 0.0700
_refine_ls_R_factor_gt 0.0377
_refine_ls_shift/su_max 0.001
_refine_ls_shift/su_mean 0.000
_refine_ls_structure_factor_coef Fsqd
_refine_ls_weighting_details 'w=1/[\s^2^(Fo^2^)+(0.0490P)^2^] where P=(Fo^2^+2Fc^2^)/3'
_refine_ls_weighting_scheme calc
_refine_ls_wR_factor_gt 0.0812
_refine_ls_wR_factor_ref 0.0886
_reflns_Friedel_coverage 0.000
_reflns_number_gt 2591
_reflns_number_total 3939
_reflns_threshold_expression 'I > 2\s(I)'
_cod_data_source_file d1dt01543e2.cif
_cod_data_source_block lil1
_cod_depositor_comments 'Adding full bibliography for 7707896--7707917.cif.'
_cod_database_code 7707902
_shelx_shelxl_version_number 2016/6
_shelx_space_group_comment
;
The symmetry employed for this shelxl refinement is uniquely defined
by the following loop, which should always be used as a source of
symmetry information in preference to the above space-group names.
They are only intended as comments.
;
_shelx_estimated_absorpt_t_max 0.977
_shelx_estimated_absorpt_t_min 0.893
_olex2_refinement_description
;
;
_olex2_submission_special_instructions 'No special instructions were received'

loop_
_space_group_symop_operation_xyz
'x, y, z'
'-x+1/2, y+1/2, -z+1/2'
'-x, -y, -z'
'x-1/2, -y-1/2, z-1/2'

loop_
_atom_site_label
_atom_site_type_symbol
_atom_site_fract_x
_atom_site_fract_y
_atom_site_fract_z
_atom_site_U_iso_or_equiv
_atom_site_adp_type
_atom_site_occupancy
_atom_site_site_symmetry_order
_atom_site_calc_flag
_atom_site_refinement_flags_posn
_atom_site_refinement_flags_adp
_atom_site_refinement_flags_occupancy
_atom_site_disorder_assembly
_atom_site_disorder_group
Si1 Si 0.29377(4) 0.62957(4) 0.55329(3) 0.02288(13) Uani 1 1 d . . . . .
N1 N 0.40270(10) 0.58917(11) 0.47585(10) 0.0226(3) Uani 1 1 d . . . . .
C2 C 0.41395(12) 0.63725(13) 0.37693(11) 0.0211(3) Uani 1 1 d . . . . .
C004 C 0.34995(12) 0.59963(12) 0.28810(12) 0.0215(4) Uani 1 1 d . . . . .
C1 C 0.35493(12) 0.62378(13) 0.69145(12) 0.0234(3) Uani 1 1 d . . . . .
C006 C 0.35771(14) 0.52868(14) 0.74877(13) 0.0258(4) Uani 1 1 d . . . . .
H006 H 0.3281(15) 0.4655(15) 0.7163(14) 0.035(5) Uiso 1 1 d . . . . .
C007 C 0.51146(14) 0.76255(14) 0.26536(12) 0.0248(4) Uani 1 1 d . . . . .
H007 H 0.5648(14) 0.8200(13) 0.2582(13) 0.023(4) Uiso 1 1 d . . . . .
C008 C 0.44955(14) 0.72421(14) 0.17872(13) 0.0259(4) Uani 1 1 d . . . . .
H008 H 0.4655(14) 0.7528(14) 0.1105(13) 0.031(5) Uiso 1 1 d . . . . .
C009 C 0.49427(13) 0.72213(13) 0.36385(12) 0.0227(4) Uani 1 1 d . . . . .
C00A C 0.25855(13) 0.51259(14) 0.29538(13) 0.0247(4) Uani 1 1 d . . . . .
H00A H 0.2537(13) 0.4894(13) 0.3662(13) 0.021(4) Uiso 1 1 d . . . . .
C00B C 0.36958(14) 0.64433(13) 0.19105(13) 0.0248(4) Uani 1 1 d . . . . .
H00B H 0.3298(14) 0.6174(14) 0.1312(14) 0.029(5) Uiso 1 1 d . . . . .
C00C C 0.56178(14) 0.76848(13) 0.45678(13) 0.0255(4) Uani 1 1 d . . . . .
H00C H 0.5100(13) 0.7649(13) 0.5145(13) 0.023(4) Uiso 1 1 d . . . . .
C00D C 0.39674(14) 0.71531(15) 0.74343(13) 0.0269(4) Uani 1 1 d . . . . .
H00D H 0.3977(13) 0.7818(14) 0.7061(13) 0.024(4) Uiso 1 1 d . . . . .
C00E C 0.43685(14) 0.71228(15) 0.84595(13) 0.0291(4) Uani 1 1 d . . . . .
H00E H 0.4636(15) 0.7781(15) 0.8799(14) 0.035(5) Uiso 1 1 d . . . . .
C00F C 0.43742(13) 0.61741(15) 0.89992(13) 0.0292(4) Uani 1 1 d . . . . .
H00F H 0.4669(14) 0.6167(14) 0.9669(14) 0.028(5) Uiso 1 1 d . . . . .
C00G C 0.39851(14) 0.52551(15) 0.85135(13) 0.0288(4) Uani 1 1 d . . . . .
H00G H 0.3973(14) 0.4592(15) 0.8861(13) 0.025(4) Uiso 1 1 d . . . . .
C00H C 0.24429(17) 0.76826(16) 0.52541(15) 0.0314(4) Uani 1 1 d . . . . .
H00H H 0.3063(17) 0.8182(17) 0.5261(15) 0.048(6) Uiso 1 1 d . . . . .
H00I H 0.1910(17) 0.7892(16) 0.5732(16) 0.046(6) Uiso 1 1 d . . . . .
H00J H 0.2022(17) 0.7728(16) 0.4593(17) 0.050(6) Uiso 1 1 d . . . . .
C00I C 0.67267(15) 0.70439(16) 0.48056(16) 0.0317(4) Uani 1 1 d . . . . .
H00K H 0.6554(13) 0.6273(15) 0.4795(12) 0.024(4) Uiso 1 1 d . . . . .
H00L H 0.7126(16) 0.7240(15) 0.5452(15) 0.041(5) Uiso 1 1 d . . . . .
H00M H 0.7305(16) 0.7169(15) 0.4229(15) 0.041(5) Uiso 1 1 d . . . . .
C00J C 0.15826(15) 0.54638(17) 0.55362(15) 0.0301(4) Uani 1 1 d . . . . .
H00N H 0.1221(17) 0.5499(16) 0.4911(17) 0.046(6) Uiso 1 1 d . . . . .
H00O H 0.1081(17) 0.5729(17) 0.6062(16) 0.050(6) Uiso 1 1 d . . . . .
H00P H 0.1737(16) 0.4702(18) 0.5672(15) 0.050(6) Uiso 1 1 d . . . . .
C00K C 0.59156(17) 0.88620(15) 0.44451(15) 0.0328(4) Uani 1 1 d . . . . .
H00Q H 0.6493(16) 0.8995(15) 0.3943(15) 0.039(5) Uiso 1 1 d . . . . .
H00R H 0.6237(15) 0.9152(15) 0.5090(16) 0.040(5) Uiso 1 1 d . . . . .
H00S H 0.5192(18) 0.9271(17) 0.4253(16) 0.049(6) Uiso 1 1 d . . . . .
C00L C 0.13762(15) 0.55504(18) 0.26522(16) 0.0335(4) Uani 1 1 d . . . . .
H00T H 0.1202(16) 0.6192(17) 0.3057(16) 0.046(6) Uiso 1 1 d . . . . .
H00U H 0.0786(17) 0.5014(16) 0.2753(14) 0.039(5) Uiso 1 1 d . . . . .
H00V H 0.1316(16) 0.5790(17) 0.1902(17) 0.049(6) Uiso 1 1 d . . . . .
C00M C 0.28657(18) 0.41597(16) 0.22928(17) 0.0370(5) Uani 1 1 d . . . . .
H00W H 0.2928(15) 0.4360(16) 0.1545(16) 0.043(5) Uiso 1 1 d . . . . .
H00X H 0.2292(16) 0.3589(15) 0.2371(14) 0.036(5) Uiso 1 1 d . . . . .
H00Y H 0.3619(18) 0.3804(16) 0.2544(15) 0.050(6) Uiso 1 1 d . . . . .
Li1 Li 0.5298(2) 0.5488(2) 0.5769(2) 0.0292(6) Uani 1 1 d . . . . .

loop_
_atom_site_aniso_label
_atom_site_aniso_U_11
_atom_site_aniso_U_22
_atom_site_aniso_U_33
_atom_site_aniso_U_23
_atom_site_aniso_U_13
_atom_site_aniso_U_12
Si1 0.0218(2) 0.0268(3) 0.0200(2) 0.0015(2) 0.00136(16) 0.00217(19)
N1 0.0219(7) 0.0260(8) 0.0197(7) 0.0030(6) -0.0002(5) 0.0010(6)
C2 0.0195(7) 0.0237(9) 0.0203(8) 0.0006(7) 0.0024(6) 0.0063(6)
C004 0.0201(8) 0.0228(9) 0.0216(8) -0.0007(7) 0.0010(6) 0.0040(6)
C1 0.0202(8) 0.0278(9) 0.0223(8) 0.0000(7) 0.0032(6) 0.0023(7)
C006 0.0270(8) 0.0255(10) 0.0250(9) -0.0013(7) 0.0006(7) 0.0017(7)
C007 0.0242(8) 0.0256(10) 0.0248(9) 0.0018(7) 0.0037(7) -0.0012(7)
C008 0.0300(9) 0.0288(10) 0.0189(9) 0.0024(7) 0.0028(7) 0.0014(7)
C009 0.0209(8) 0.0245(9) 0.0225(8) -0.0007(7) 0.0000(6) 0.0039(6)
C00A 0.0241(8) 0.0291(10) 0.0209(9) -0.0011(7) 0.0009(6) -0.0015(7)
C00B 0.0259(8) 0.0293(10) 0.0190(8) -0.0019(7) -0.0006(6) 0.0041(7)
C00C 0.0259(8) 0.0287(10) 0.0219(9) 0.0001(7) 0.0014(7) -0.0021(7)
C00D 0.0286(9) 0.0268(10) 0.0256(9) 0.0016(8) 0.0040(7) -0.0018(7)
C00E 0.0260(9) 0.0331(11) 0.0285(10) -0.0068(8) 0.0026(7) -0.0038(7)
C00F 0.0242(8) 0.0438(12) 0.0194(9) -0.0013(8) -0.0007(7) 0.0038(8)
C00G 0.0306(9) 0.0310(11) 0.0248(9) 0.0057(8) 0.0013(7) 0.0057(8)
C00H 0.0298(10) 0.0350(11) 0.0296(10) 0.0029(9) 0.0032(8) 0.0070(8)
C00I 0.0289(9) 0.0301(11) 0.0354(11) 0.0010(9) -0.0064(8) -0.0018(8)
C00J 0.0253(9) 0.0419(12) 0.0232(10) -0.0038(9) 0.0026(8) 0.0011(8)
C00K 0.0382(11) 0.0305(11) 0.0293(10) -0.0042(8) -0.0045(8) -0.0039(9)
C00L 0.0248(9) 0.0443(13) 0.0311(11) 0.0008(9) -0.0018(7) -0.0021(8)
C00M 0.0377(11) 0.0316(11) 0.0424(12) -0.0084(9) 0.0104(9) -0.0079(9)
Li1 0.0268(14) 0.0311(16) 0.0296(16) -0.0014(13) -0.0017(11) 0.0030(12)

loop_
_atom_type_symbol
_atom_type_description
_atom_type_scat_dispersion_real
_atom_type_scat_dispersion_imag
_atom_type_scat_source
C C 0.0033 0.0016 'International Tables Vol C Tables 4.2.6.8 and 6.1.1.4'
H H 0.0000 0.0000 'International Tables Vol C Tables 4.2.6.8 and 6.1.1.4'
Li Li -0.0003 0.0001 'International Tables Vol C Tables 4.2.6.8 and 6.1.1.4'
N N 0.0061 0.0033 'International Tables Vol C Tables 4.2.6.8 and 6.1.1.4'
Si Si 0.0817 0.0704 'International Tables Vol C Tables 4.2.6.8 and 6.1.1.4'

loop_
_geom_angle_atom_site_label_1
_geom_angle_atom_site_label_2
_geom_angle_atom_site_label_3
_geom_angle
_geom_angle_site_symmetry_1
_geom_angle_site_symmetry_3
_geom_angle_publ_flag
N1 Si1 C1 106.58(6) . . ?
N1 Si1 C00H 112.93(8) . . ?
N1 Si1 C00J 117.60(8) . . ?
C00H Si1 C1 108.52(8) . . ?
C00H Si1 C00J 105.86(9) . . ?
C00J Si1 C1 104.79(8) . . ?
Si1 N1 Li1 138.48(11) . 3_666 ?
Si1 N1 Li1 103.23(10) . . ?
C2 N1 Si1 119.52(10) . . ?
C2 N1 Li1 90.69(12) . 3_666 ?
C2 N1 Li1 127.41(12) . . ?
Li1 N1 Li1 73.82(14) . 3_666 ?
N1 C2 C009 120.35(13) . . ?
N1 C2 Li1 54.47(10) . 3_666 ?
C004 C2 N1 121.46(14) . . ?
C004 C2 C009 118.14(14) . . ?
C004 C2 Li1 90.18(12) . 3_666 ?
C009 C2 Li1 124.52(11) . 3_666 ?
C2 C004 C00A 121.81(14) . . ?
C00B C004 C2 119.58(15) . . ?
C00B C004 C00A 118.61(14) . . ?
Si1 C1 Li1 75.89(8) . . ?
C006 C1 Si1 121.94(13) . . ?
C006 C1 C00D 116.28(15) . . ?
C006 C1 Li1 89.41(11) . . ?
C00D C1 Si1 121.75(13) . . ?
C00D C1 Li1 107.26(12) . . ?
C1 C006 H006 118.4(11) . . ?
C00G C006 C1 121.80(17) . . ?
C00G C006 H006 119.8(11) . . ?
C008 C007 H007 119.7(10) . . ?
C008 C007 C009 121.58(16) . . ?
C009 C007 H007 118.7(10) . . ?
C007 C008 H008 119.4(10) . . ?
C00B C008 C007 118.98(15) . . ?
C00B C008 H008 121.5(10) . . ?
C2 C009 C00C 120.46(14) . . ?
C007 C009 C2 119.79(15) . . ?
C007 C009 C00C 119.75(15) . . ?
C004 C00A H00A 110.0(9) . . ?
C004 C00A C00L 110.99(15) . . ?
C004 C00A C00M 112.07(13) . . ?
C00L C00A H00A 105.2(9) . . ?
C00M C00A H00A 108.2(10) . . ?
C00M C00A C00L 110.18(16) . . ?
C004 C00B H00B 120.0(10) . . ?
C008 C00B C004 121.87(15) . . ?
C008 C00B H00B 118.1(10) . . ?
C009 C00C H00C 106.2(9) . . ?
C009 C00C C00I 110.74(14) . . ?
C009 C00C C00K 113.49(14) . . ?
C00I C00C H00C 110.6(9) . . ?
C00K C00C H00C 105.7(10) . . ?
C00K C00C C00I 109.98(15) . . ?
C1 C00D H00D 118.6(10) . . ?
C00E C00D C1 121.93(17) . . ?
C00E C00D H00D 119.4(10) . . ?
C00D C00E H00E 119.5(11) . . ?
C00F C00E C00D 120.07(17) . . ?
C00F C00E H00E 120.4(11) . . ?
C00E C00F H00F 118.7(11) . . ?
C00G C00F C00E 119.81(17) . . ?
C00G C00F H00F 121.5(11) . . ?
C006 C00G H00G 117.9(10) . . ?
C00F C00G C006 120.10(17) . . ?
C00F C00G H00G 122.0(10) . . ?
Si1 C00H H00H 113.0(12) . . ?
Si1 C00H H00I 110.0(13) . . ?
Si1 C00H H00J 111.4(12) . . ?
H00H C00H H00I 108.9(17) . . ?
H00H C00H H00J 108.7(17) . . ?
H00I C00H H00J 104.5(16) . . ?
C00C C00I H00K 110.3(9) . . ?
C00C C00I H00L 113.8(11) . . ?
C00C C00I H00M 109.4(10) . . ?
H00K C00I H00L 110.4(15) . . ?
H00K C00I H00M 106.0(14) . . ?
H00L C00I H00M 106.7(14) . . ?
Si1 C00J H00N 109.1(13) . . ?
Si1 C00J H00O 109.1(12) . . ?
Si1 C00J H00P 113.3(11) . . ?
H00N C00J H00O 110.4(17) . . ?
H00N C00J H00P 106.4(17) . . ?
H00O C00J H00P 108.5(17) . . ?
C00C C00K H00Q 113.7(11) . . ?
C00C C00K H00R 110.7(11) . . ?
C00C C00K H00S 109.5(12) . . ?
H00Q C00K H00R 105.3(15) . . ?
H00Q C00K H00S 109.5(16) . . ?
H00R C00K H00S 107.8(16) . . ?
C00A C00L H00T 110.6(11) . . ?
C00A C00L H00U 111.0(11) . . ?
C00A C00L H00V 112.1(11) . . ?
H00T C00L H00U 109.9(15) . . ?
H00T C00L H00V 104.8(16) . . ?
H00U C00L H00V 108.2(16) . . ?
C00A C00M H00W 111.3(12) . . ?
C00A C00M H00X 111.5(10) . . ?
C00A C00M H00Y 111.5(12) . . ?
H00W C00M H00X 110.8(15) . . ?
H00W C00M H00Y 109.0(15) . . ?
H00X C00M H00Y 102.3(15) . . ?
N1 Li1 N1 106.18(14) . 3_666 ?
N1 Li1 C2 125.03(14) . 3_666 ?
N1 Li1 C2 34.84(7) 3_666 3_666 ?
N1 Li1 C1 74.16(10) . . ?
N1 Li1 C1 141.42(14) 3_666 . ?
N1 Li1 H00K 89.6(4) . . ?
N1 Li1 H00K 85.6(5) 3_666 . ?
N1 Li1 Li1 53.83(11) . 3_666 ?
N1 Li1 Li1 52.35(11) 3_666 3_666 ?
C2 Li1 C1 112.74(12) 3_666 . ?
C2 Li1 H00K 112.9(5) 3_666 . ?
C1 Li1 H00K 132.7(5) . . ?
Li1 Li1 C2 77.49(14) 3_666 3_666 ?
Li1 Li1 C1 115.59(16) 3_666 . ?
Li1 Li1 H00K 85.9(5) 3_666 . ?

loop_
_geom_bond_atom_site_label_1
_geom_bond_atom_site_label_2
_geom_bond_distance
_geom_bond_site_symmetry_2
_geom_bond_publ_flag
Si1 N1 1.7079(13) . ?
Si1 C1 1.8927(16) . ?
Si1 C00H 1.8616(19) . ?
Si1 C00J 1.8748(18) . ?
N1 C2 1.4220(19) . ?
N1 Li1 1.987(3) . ?
N1 Li1 2.025(3) 3_666 ?
C2 C004 1.419(2) . ?
C2 C009 1.424(2) . ?
C2 Li1 2.489(3) 3_666 ?
C004 C00A 1.521(2) . ?
C004 C00B 1.398(2) . ?
C1 C006 1.404(2) . ?
C1 C00D 1.405(2) . ?
C1 Li1 2.708(3) . ?
C006 H006 0.953(19) . ?
C006 C00G 1.388(2) . ?
C007 H007 0.953(16) . ?
C007 C008 1.388(2) . ?
C007 C009 1.389(2) . ?
C008 H008 0.975(17) . ?
C008 C00B 1.373(2) . ?
C009 C00C 1.519(2) . ?
C00A H00A 0.963(16) . ?
C00A C00L 1.525(2) . ?
C00A C00M 1.524(2) . ?
C00B H00B 0.945(17) . ?
C00C H00C 0.972(16) . ?
C00C C00I 1.528(2) . ?
C00C C00K 1.526(2) . ?
C00D H00D 0.964(17) . ?
C00D C00E 1.385(2) . ?
C00E H00E 0.980(19) . ?
C00E C00F 1.379(3) . ?
C00F H00F 0.916(18) . ?
C00F C00G 1.379(3) . ?
C00G H00G 0.945(18) . ?
C00H H00H 0.95(2) . ?
C00H H00I 0.92(2) . ?
C00H H00J 0.97(2) . ?
C00I H00K 0.988(18) . ?
C00I H00L 0.97(2) . ?
C00I H00M 1.028(19) . ?
C00J H00N 0.89(2) . ?
C00J H00O 0.97(2) . ?
C00J H00P 0.99(2) . ?
C00K H00Q 0.959(19) . ?
C00K H00R 0.97(2) . ?
C00K H00S 1.00(2) . ?
C00L H00T 0.98(2) . ?
C00L H00U 0.97(2) . ?
C00L H00V 1.01(2) . ?
C00M H00W 1.00(2) . ?
C00M H00X 0.982(19) . ?
C00M H00Y 1.02(2) . ?
Li1 H00K 2.183(17) . ?
Li1 Li1 2.410(6) 3_666 ?

loop_
_geom_torsion_atom_site_label_1
_geom_torsion_atom_site_label_2
_geom_torsion_atom_site_label_3
_geom_torsion_atom_site_label_4
_geom_torsion
_geom_torsion_site_symmetry_1
_geom_torsion_site_symmetry_2
_geom_torsion_site_symmetry_3
_geom_torsion_site_symmetry_4
_geom_torsion_publ_flag
Si1 N1 C2 C004 -85.76(16) . . . . ?
Si1 N1 C2 C009 96.98(14) . . . . ?
Si1 N1 C2 Li1 -150.14(15) . . . 3_666 ?
Si1 C1 C006 C00G -177.50(12) . . . . ?
Si1 C1 C00D C00E 177.13(12) . . . . ?
N1 Si1 C1 C006 -83.10(13) . . . . ?
N1 Si1 C1 C00D 98.93(13) . . . . ?
N1 Si1 C1 Li1 -2.85(9) . . . . ?
N1 C2 C004 C00A 5.4(2) . . . . ?
N1 C2 C004 C00B -175.58(13) . . . . ?
N1 C2 C009 C007 174.70(14) . . . . ?
N1 C2 C009 C00C -5.0(2) . . . . ?
C2 C004 C00A C00L 115.42(17) . . . . ?
C2 C004 C00A C00M -120.92(17) . . . . ?
C2 C004 C00B C008 0.0(2) . . . . ?
C2 C009 C00C C00I 85.91(18) . . . . ?
C2 C009 C00C C00K -149.83(15) . . . . ?
C004 C2 C009 C007 -2.6(2) . . . . ?
C004 C2 C009 C00C 177.66(14) . . . . ?
C1 Si1 N1 C2 -144.37(12) . . . . ?
C1 Si1 N1 Li1 3.88(12) . . . . ?
C1 Si1 N1 Li1 84.30(17) . . . 3_666 ?
C1 C006 C00G C00F 0.2(2) . . . . ?
C1 C00D C00E C00F 0.5(2) . . . . ?
C006 C1 C00D C00E -0.9(2) . . . . ?
C007 C008 C00B C004 -0.9(2) . . . . ?
C007 C009 C00C C00I -93.79(18) . . . . ?
C007 C009 C00C C00K 30.5(2) . . . . ?
C008 C007 C009 C2 1.8(2) . . . . ?
C008 C007 C009 C00C -178.45(15) . . . . ?
C009 C2 C004 C00A -177.32(13) . . . . ?
C009 C2 C004 C00B 1.7(2) . . . . ?
C009 C007 C008 C00B -0.1(2) . . . . ?
C00A C004 C00B C008 179.11(14) . . . . ?
C00B C004 C00A C00L -63.65(19) . . . . ?
C00B C004 C00A C00M 60.0(2) . . . . ?
C00D C1 C006 C00G 0.6(2) . . . . ?
C00D C00E C00F C00G 0.3(2) . . . . ?
C00E C00F C00G C006 -0.7(2) . . . . ?
C00H Si1 N1 C2 -25.31(15) . . . . ?
C00H Si1 N1 Li1 -156.64(16) . . . 3_666 ?
C00H Si1 N1 Li1 122.94(12) . . . . ?
C00H Si1 C1 C006 154.99(13) . . . . ?
C00H Si1 C1 C00D -22.97(15) . . . . ?
C00H Si1 C1 Li1 -124.76(10) . . . . ?
C00J Si1 N1 C2 98.48(14) . . . . ?
C00J Si1 N1 Li1 -32.85(19) . . . 3_666 ?
C00J Si1 N1 Li1 -113.27(13) . . . . ?
C00J Si1 C1 C006 42.25(14) . . . . ?
C00J Si1 C1 C00D -135.71(13) . . . . ?
C00J Si1 C1 Li1 122.50(10) . . . . ?
Li1 N1 C2 C004 64.38(16) 3_666 . . . ?
Li1 N1 C2 C004 134.40(16) . . . . ?
Li1 N1 C2 C009 -42.9(2) . . . . ?
Li1 N1 C2 C009 -112.88(15) 3_666 . . . ?
Li1 N1 C2 Li1 70.02(18) . . . 3_666 ?
Li1 C2 C004 C00A 52.56(15) 3_666 . . . ?
Li1 C2 C004 C00B -128.38(15) 3_666 . . . ?
Li1 C2 C009 C007 109.21(17) 3_666 . . . ?
Li1 C2 C009 C00C -70.49(19) 3_666 . . . ?
Li1 C1 C006 C00G 109.59(15) . . . . ?
Li1 C1 C00D C00E -99.07(16) . . . . ?
